data_7102380
loop_
_publ_author_name
'Boomishankar, Ramamoorthy'
'Ledger, Joanne'
'Guilbaud, Jean-Baptiste'
'Campbell, Neil L'
'Bacsa, John'
'Bonar-Law, Richard'
'Khimyak, Yaroslav Z'
'Steiner, Alexander'

_publ_section_title
;
 The N-donor stabilised cyclotriphosphazene hexacation [P3N3(DMAP)6]6+.
;
_journal_issue 48
_journal_name_full 'Chemical communications (Cambridge, England)'
_journal_page_first 5152
_journal_page_last 5154
_journal_paper_doi 10.1039/b713847d
_journal_year 2007
_chemical_formula_sum 'C61 H79 Cl63 N15 P3'
_chemical_formula_weight 3348.65
_chemical_name_systematic
;
?
;
_space_group_IT_number 14
_symmetry_cell_setting monoclinic
_symmetry_space_group_name_Hall '-P 2yn'
_symmetry_space_group_name_H-M 'P 1 21/n 1'
_atom_sites_solution_hydrogens geom
_atom_sites_solution_primary direct
_atom_sites_solution_secondary difmap
_audit_creation_method SHELXL-97
_cell_angle_alpha 90.00
_cell_angle_beta 92.836(6)
_cell_angle_gamma 90.00
_cell_formula_units_Z 4
_cell_length_a 20.056(8)
_cell_length_b 26.748(10)
_cell_length_c 25.940(10)
_cell_measurement_temperature 173(2)
_cell_volume 13899(9)
_computing_structure_refinement 'SHELXL-97 (Sheldrick, 1997)'
_computing_structure_solution 'SHELXS-97 (Sheldrick, 1990)'
_diffrn_ambient_temperature 173(2)
_diffrn_measured_fraction_theta_full 0.988
_diffrn_measured_fraction_theta_max 0.988
_diffrn_measurement_device_type 'Bruker Smart Apex'
_diffrn_radiation_monochromator graphite
_diffrn_radiation_source 'fine-focus sealed tube'
_diffrn_radiation_type MoK\a
_diffrn_radiation_wavelength 0.71073
_diffrn_reflns_av_R_equivalents 0.0634
_diffrn_reflns_av_sigmaI/netI 0.0840
_diffrn_reflns_limit_h_max 18
_diffrn_reflns_limit_h_min -14
_diffrn_reflns_limit_k_max 24
_diffrn_reflns_limit_k_min -24
_diffrn_reflns_limit_l_max 23
_diffrn_reflns_limit_l_min -21
_diffrn_reflns_number 30530
_diffrn_reflns_theta_full 18.85
_diffrn_reflns_theta_max 18.85
_diffrn_reflns_theta_min 4.08
_exptl_absorpt_coefficient_mu 1.295
_exptl_absorpt_correction_T_max 1.000
_exptl_absorpt_correction_T_min 0.578
_exptl_absorpt_correction_type empirical
_exptl_absorpt_process_details SADABS
_exptl_crystal_colour colourless
_exptl_crystal_density_diffrn 1.600
_exptl_crystal_density_method 'not measured'
_exptl_crystal_description plate
_exptl_crystal_F_000 6664
_exptl_crystal_size_max 0.15
_exptl_crystal_size_mid 0.10
_exptl_crystal_size_min 0.03
_refine_diff_density_max 1.286
_refine_diff_density_min -0.721
_refine_diff_density_rms 0.112
_refine_ls_extinction_method none
_refine_ls_goodness_of_fit_ref 1.037
_refine_ls_hydrogen_treatment constr
_refine_ls_matrix_type full
_refine_ls_number_parameters 921
_refine_ls_number_reflns 10808
_refine_ls_number_restraints 6154
_refine_ls_restrained_S_all 1.053
_refine_ls_R_factor_all 0.1374
_refine_ls_R_factor_gt 0.0958
_refine_ls_shift/su_max 0.000
_refine_ls_shift/su_mean 0.000
_refine_ls_structure_factor_coef Fsqd
_refine_ls_weighting_details 'calc w=1/[\s^2^(Fo^2^)+(0.0757P)^2^+238.2296P] where P=(Fo^2^+2Fc^2^)/3'
_refine_ls_weighting_scheme calc
_refine_ls_wR_factor_gt 0.2093
_refine_ls_wR_factor_ref 0.2304
_reflns_number_gt 7383
_reflns_number_total 10808
_reflns_threshold_expression >2sigma(I)
_cod_data_source_file b713847d.txt
_cod_data_source_block 1
_cod_original_sg_symbol_H-M P2(1)/n
_cod_database_code 7102380

loop_
_symmetry_equiv_pos_as_xyz
'x, y, z'
'-x+1/2, y+1/2, -z+1/2'
'-x, -y, -z'
'x-1/2, -y-1/2, z-1/2'

loop_
_atom_site_label
_atom_site_type_symbol
_atom_site_fract_x
_atom_site_fract_y
_atom_site_fract_z
_atom_site_U_iso_or_equiv
_atom_site_adp_type
_atom_site_occupancy
_atom_site_symmetry_multiplicity
_atom_site_calc_flag
_atom_site_refinement_flags
_atom_site_disorder_assembly
_atom_site_disorder_group
P1 P 0.22515(18) 0.26504(13) 0.70722(14) 0.0167(9) Uani 1 1 d U . .
P2 P 0.16760(18) 0.21547(13) 0.78360(13) 0.0150(9) Uani 1 1 d U . .
P3 P 0.15954(18) 0.31584(13) 0.77855(13) 0.0157(9) Uani 1 1 d U . .
N1 N 0.2078(5) 0.2142(4) 0.7340(4) 0.015(2) Uiso 1 1 d U . .
N2 N 0.1463(5) 0.2664(4) 0.8080(4) 0.013(2) Uiso 1 1 d U . .
N3 N 0.1988(5) 0.3155(4) 0.7281(4) 0.013(2) Uiso 1 1 d U . .
N4 N 0.2048(5) 0.2610(4) 0.6423(4) 0.016(3) Uiso 1 1 d U . .
N40 N 0.1685(6) 0.2523(4) 0.4847(4) 0.030(3) Uiso 1 1 d U . .
C41 C 0.1918(6) 0.3033(5) 0.6138(5) 0.019(3) Uiso 1 1 d U . .
H41 H 0.1913 0.3348 0.6307 0.022 Uiso 1 1 calc R . .
C42 C 0.1797(7) 0.3009(5) 0.5625(5) 0.025(3) Uiso 1 1 d U . .
H42 H 0.1710 0.3309 0.5437 0.030 Uiso 1 1 calc R . .
C43 C 0.1797(7) 0.2556(5) 0.5361(5) 0.022(3) Uiso 1 1 d U . .
C44 C 0.1930(7) 0.2126(5) 0.5666(5) 0.026(3) Uiso 1 1 d U . .
H44 H 0.1935 0.1806 0.5506 0.031 Uiso 1 1 calc R . .
C45 C 0.2048(7) 0.2162(5) 0.6178(5) 0.023(3) Uiso 1 1 d U . .
H45 H 0.2134 0.1867 0.6374 0.027 Uiso 1 1 calc R . .
C46 C 0.1598(8) 0.2969(6) 0.4533(6) 0.046(5) Uiso 1 1 d U . .
H46A H 0.1513 0.2873 0.4171 0.069 Uiso 1 1 calc R . .
H46B H 0.2003 0.3173 0.4566 0.069 Uiso 1 1 calc R . .
H46C H 0.1218 0.3162 0.4649 0.069 Uiso 1 1 calc R . .
C47 C 0.1689(8) 0.2057(6) 0.4567(6) 0.044(5) Uiso 1 1 d U . .
H47A H 0.1588 0.2121 0.4199 0.066 Uiso 1 1 calc R . .
H47B H 0.1352 0.1832 0.4698 0.066 Uiso 1 1 calc R . .
H47C H 0.2131 0.1902 0.4612 0.066 Uiso 1 1 calc R . .
N5 N 0.3099(5) 0.2692(4) 0.7054(4) 0.014(3) Uiso 1 1 d U . .
N50 N 0.5149(7) 0.2809(5) 0.6989(5) 0.042(3) Uiso 1 1 d U . .
C51 C 0.3395(7) 0.3144(5) 0.6992(5) 0.020(3) Uiso 1 1 d U . .
H51 H 0.3125 0.3436 0.6970 0.025 Uiso 1 1 calc R . .
C52 C 0.4060(7) 0.3190(5) 0.6962(5) 0.027(4) Uiso 1 1 d U . .
H52 H 0.4250 0.3511 0.6913 0.032 Uiso 1 1 calc R . .
C53 C 0.4476(7) 0.2768(5) 0.7001(5) 0.026(3) Uiso 1 1 d U . .
C54 C 0.4165(8) 0.2308(6) 0.7065(5) 0.032(4) Uiso 1 1 d U . .
H54 H 0.4428 0.2013 0.7094 0.038 Uiso 1 1 calc R . .
C55 C 0.3491(7) 0.2275(5) 0.7087(5) 0.027(4) Uiso 1 1 d U . .
H55 H 0.3289 0.1957 0.7126 0.032 Uiso 1 1 calc R . .
C56 C 0.5467(8) 0.3300(6) 0.6930(6) 0.051(5) Uiso 1 1 d U . .
H56A H 0.5953 0.3258 0.6939 0.077 Uiso 1 1 calc R . .
H56B H 0.5346 0.3519 0.7213 0.077 Uiso 1 1 calc R . .
H56C H 0.5314 0.3448 0.6600 0.077 Uiso 1 1 calc R . .
C57 C 0.5585(9) 0.2380(7) 0.7044(7) 0.064(5) Uiso 1 1 d U . .
H57A H 0.6051 0.2489 0.7030 0.096 Uiso 1 1 calc R . .
H57B H 0.5481 0.2143 0.6763 0.096 Uiso 1 1 calc R . .
H57C H 0.5520 0.2217 0.7376 0.096 Uiso 1 1 calc R . .
N6 N 0.0966(5) 0.1804(4) 0.7735(4) 0.013(3) Uiso 1 1 d U . .
N60 N -0.0684(6) 0.0884(4) 0.7617(4) 0.027(3) Uiso 1 1 d U . .
C61 C 0.0463(6) 0.1855(5) 0.8065(5) 0.017(3) Uiso 1 1 d U . .
H61 H 0.0497 0.2105 0.8325 0.021 Uiso 1 1 calc R . .
C62 C -0.0086(7) 0.1559(5) 0.8033(5) 0.025(3) Uiso 1 1 d U . .
H62 H -0.0429 0.1601 0.8268 0.030 Uiso 1 1 calc R . .
C63 C -0.0145(7) 0.1190(5) 0.7650(5) 0.021(3) Uiso 1 1 d U . .
C64 C 0.0380(7) 0.1143(5) 0.7318(5) 0.023(3) Uiso 1 1 d U . .
H64 H 0.0353 0.0899 0.7052 0.027 Uiso 1 1 calc R . .
C65 C 0.0929(7) 0.1443(5) 0.7370(5) 0.020(3) Uiso 1 1 d U . .
H65 H 0.1287 0.1398 0.7148 0.024 Uiso 1 1 calc R . .
C66 C -0.1223(8) 0.0945(6) 0.7970(6) 0.041(4) Uiso 1 1 d U . .
H66A H -0.1573 0.0698 0.7888 0.061 Uiso 1 1 calc R . .
H66B H -0.1410 0.1283 0.7933 0.061 Uiso 1 1 calc R . .
H66C H -0.1048 0.0896 0.8326 0.061 Uiso 1 1 calc R . .
C67 C -0.0735(8) 0.0480(6) 0.7248(6) 0.039(4) Uiso 1 1 d U . .
H67A H -0.1156 0.0300 0.7286 0.058 Uiso 1 1 calc R . .
H67B H -0.0360 0.0249 0.7309 0.058 Uiso 1 1 calc R . .
H67C H -0.0724 0.0616 0.6897 0.058 Uiso 1 1 calc R . .
N7 N 0.2079(5) 0.1798(4) 0.8303(4) 0.018(3) Uiso 1 1 d U . .
N70 N 0.2814(6) 0.0815(5) 0.9416(5) 0.042(3) Uiso 1 1 d U . .
C71 C 0.1948(7) 0.1869(5) 0.8811(5) 0.022(3) Uiso 1 1 d U . .
H71 H 0.1683 0.2147 0.8900 0.026 Uiso 1 1 calc R . .
C72 C 0.2179(7) 0.1560(5) 0.9187(6) 0.030(4) Uiso 1 1 d U . .
H72 H 0.2075 0.1617 0.9535 0.035 Uiso 1 1 calc R . .
C73 C 0.2585(7) 0.1142(5) 0.9054(5) 0.029(3) Uiso 1 1 d U . .
C74 C 0.2727(7) 0.1088(5) 0.8533(5) 0.032(4) Uiso 1 1 d U . .
H74 H 0.3002 0.0820 0.8432 0.038 Uiso 1 1 calc R . .
C75 C 0.2474(7) 0.1413(5) 0.8170(5) 0.024(3) Uiso 1 1 d U . .
H75 H 0.2575 0.1370 0.7819 0.029 Uiso 1 1 calc R . .
C76 C 0.2656(9) 0.0855(6) 0.9955(6) 0.056(5) Uiso 1 1 d U . .
H76A H 0.2846 0.0569 1.0147 0.084 Uiso 1 1 calc R . .
H76B H 0.2170 0.0858 0.9981 0.084 Uiso 1 1 calc R . .
H76C H 0.2845 0.1166 1.0100 0.084 Uiso 1 1 calc R . .
C77 C 0.3213(9) 0.0383(7) 0.9264(7) 0.064(5) Uiso 1 1 d U . .
H77A H 0.3309 0.0169 0.9566 0.096 Uiso 1 1 calc R . .
H77B H 0.3633 0.0500 0.9129 0.096 Uiso 1 1 calc R . .
H77C H 0.2962 0.0191 0.8997 0.096 Uiso 1 1 calc R . .
N8 N 0.0842(5) 0.3430(4) 0.7669(4) 0.014(2) Uiso 1 1 d U . .
N80 N -0.0922(6) 0.4214(4) 0.7548(4) 0.031(3) Uiso 1 1 d U . .
C81 C 0.0325(7) 0.3305(5) 0.7954(5) 0.023(3) Uiso 1 1 d U . .
H81 H 0.0380 0.3041 0.8198 0.027 Uiso 1 1 calc R . .
C82 C -0.0287(8) 0.3548(5) 0.7903(5) 0.033(4) Uiso 1 1 d U . .
H82 H -0.0649 0.3440 0.8098 0.039 Uiso 1 1 calc R . .
C83 C -0.0365(7) 0.3953(5) 0.7563(5) 0.022(3) Uiso 1 1 d U . .
C84 C 0.0171(7) 0.4064(5) 0.7252(5) 0.026(4) Uiso 1 1 d U . .
H84 H 0.0124 0.4320 0.6999 0.031 Uiso 1 1 calc R . .
C85 C 0.0760(7) 0.3807(5) 0.7313(5) 0.025(3) Uiso 1 1 d U . .
H85 H 0.1120 0.3892 0.7105 0.030 Uiso 1 1 calc R . .
C86 C -0.1477(9) 0.4098(7) 0.7881(7) 0.061(5) Uiso 1 1 d U . .
H86A H -0.1838 0.4340 0.7815 0.091 Uiso 1 1 calc R . .
H86B H -0.1319 0.4117 0.8244 0.091 Uiso 1 1 calc R . .
H86C H -0.1643 0.3760 0.7804 0.091 Uiso 1 1 calc R . .
C87 C -0.1032(8) 0.4629(6) 0.7180(6) 0.041(4) Uiso 1 1 d U . .
H87A H -0.1460 0.4790 0.7239 0.061 Uiso 1 1 calc R . .
H87B H -0.1038 0.4500 0.6826 0.061 Uiso 1 1 calc R . .
H87C H -0.0671 0.4874 0.7229 0.061 Uiso 1 1 calc R . .
N9 N 0.1966(5) 0.3579(4) 0.8197(4) 0.017(2) Uiso 1 1 d U . .
N90 N 0.2761(6) 0.4627(4) 0.9209(4) 0.035(3) Uiso 1 1 d U . .
C91 C 0.1892(7) 0.3537(5) 0.8716(5) 0.027(3) Uiso 1 1 d U . .
H91 H 0.1649 0.3260 0.8841 0.032 Uiso 1 1 calc R . .
C92 C 0.2152(7) 0.3873(5) 0.9058(6) 0.028(4) Uiso 1 1 d U . .
H92 H 0.2099 0.3828 0.9417 0.034 Uiso 1 1 calc R . .
C93 C 0.2501(7) 0.4290(5) 0.8880(5) 0.029(3) Uiso 1 1 d U . .
C94 C 0.2544(7) 0.4333(5) 0.8347(5) 0.025(3) Uiso 1 1 d U . .
H94 H 0.2764 0.4616 0.8213 0.030 Uiso 1 1 calc R . .
C95 C 0.2289(7) 0.3994(5) 0.8018(5) 0.022(3) Uiso 1 1 d U . .
H95 H 0.2329 0.4038 0.7658 0.026 Uiso 1 1 calc R . .
C96 C 0.2712(9) 0.4589(7) 0.9761(7) 0.069(6) Uiso 1 1 d U . .
H96A H 0.2945 0.4872 0.9929 0.103 Uiso 1 1 calc R . .
H96B H 0.2917 0.4276 0.9884 0.103 Uiso 1 1 calc R . .
H96C H 0.2241 0.4594 0.9845 0.103 Uiso 1 1 calc R . .
C97 C 0.3144(9) 0.5050(6) 0.9029(6) 0.053(5) Uiso 1 1 d U . .
H97A H 0.3306 0.5250 0.9326 0.080 Uiso 1 1 calc R . .
H97B H 0.2858 0.5257 0.8798 0.080 Uiso 1 1 calc R . .
H97C H 0.3524 0.4927 0.8843 0.080 Uiso 1 1 calc R . .
Cl1 Cl 0.25238(19) 0.10467(13) 0.68205(14) 0.0317(10) Uani 1 1 d . . .
Cl2 Cl 0.05107(19) 0.26943(14) 0.91424(13) 0.0304(10) Uani 1 1 d . . .
Cl3 Cl 0.23280(19) 0.42456(13) 0.66362(14) 0.0310(10) Uani 1 1 d . . .
Cl4 Cl 0.04871(18) 0.25654(13) 0.67812(14) 0.0311(10) Uani 1 1 d . . .
Cl5 Cl 0.31540(18) 0.27314(14) 0.83363(14) 0.0340(11) Uani 1 1 d . . .
Cl6 Cl -0.24509(19) 0.01399(15) 0.73647(15) 0.0400(11) Uani 1 1 d . . .
C1 C 0.3930(6) 0.0536(4) 0.7354(4) 0.032(4) Uiso 1 1 d D . .
H1 H 0.3590 0.0644 0.7082 0.039 Uiso 1 1 calc R . .
Cl10 Cl 0.3565(2) 0.00857(14) 0.77395(16) 0.0407(11) Uani 1 1 d D . .
Cl11 Cl 0.4618(2) 0.02873(18) 0.70491(18) 0.0630(14) Uani 1 1 d D . .
Cl12 Cl 0.4177(2) 0.10601(14) 0.77211(16) 0.0452(12) Uani 1 1 d D . .
C2 C 0.3331(7) 0.0973(4) 0.5722(5) 0.062(6) Uiso 1 1 d D . .
H2 H 0.3027 0.0981 0.6016 0.074 Uiso 1 1 calc R . .
Cl13 Cl 0.2846(2) 0.10197(17) 0.51449(17) 0.0635(14) Uani 1 1 d D . .
Cl14 Cl 0.3763(3) 0.04070(19) 0.5744(2) 0.0868(18) Uani 1 1 d D . .
Cl15 Cl 0.3885(3) 0.1476(2) 0.5788(2) 0.0910(19) Uani 1 1 d D . .
C3 C 0.0218(6) 0.3971(6) 0.9367(4) 0.058(5) Uiso 1 1 d D . .
H3 H 0.0391 0.3626 0.9307 0.070 Uiso 1 1 calc R . .
Cl16 Cl 0.0415(3) 0.43466(17) 0.88430(18) 0.0689(15) Uani 1 1 d D . .
Cl17 Cl -0.0644(3) 0.3936(2) 0.9415(2) 0.099(2) Uani 1 1 d D . .
Cl18 Cl 0.0608(3) 0.4205(2) 0.9932(2) 0.099(2) Uani 1 1 d D . .
C4 C 0.0600(6) 0.2400(4) 1.0444(6) 0.064(6) Uiso 1 1 d D . .
H4 H 0.0601 0.2394 1.0058 0.077 Uiso 1 1 calc R . .
Cl19 Cl 0.1238(3) 0.2012(2) 1.0689(2) 0.0795(17) Uani 1 1 d D . .
Cl20 Cl -0.0169(3) 0.2173(2) 1.0633(2) 0.0877(18) Uani 1 1 d D . .
Cl21 Cl 0.0728(4) 0.3011(2) 1.0650(2) 0.110(2) Uani 1 1 d D . .
C5 C -0.1270(13) 0.2523(6) 0.9205(5) 0.052(7) Uiso 0.50 1 d PDU A 1
H5 H -0.0777 0.2571 0.9189 0.063 Uiso 0.50 1 calc PR A 1
Cl22 Cl -0.1475(6) 0.1919(4) 0.8993(4) 0.068(4) Uiso 0.50 1 d PDU A 1
Cl23 Cl -0.1498(5) 0.2612(4) 0.9841(4) 0.044(3) Uiso 0.50 1 d PDU A 1
Cl24 Cl -0.1676(5) 0.2942(3) 0.8781(3) 0.051(2) Uiso 0.50 1 d PDU A 1
C5' C -0.1156(13) 0.2437(6) 0.9152(6) 0.046(7) Uiso 0.50 1 d PDU B 2
H5' H -0.0662 0.2492 0.9171 0.055 Uiso 0.50 1 calc PR B 2
Cl1B Cl -0.1318(5) 0.1797(4) 0.9179(4) 0.057(3) Uiso 0.50 1 d PDU B 2
Cl2B Cl -0.1502(8) 0.2736(5) 0.9669(5) 0.099(5) Uiso 0.50 1 d PDU B 2
Cl3B Cl -0.1487(7) 0.2653(5) 0.8558(5) 0.120(5) Uiso 0.50 1 d PDU B 2
C6 C 0.3017(6) 0.4176(4) 0.5491(5) 0.050(5) Uiso 1 1 d D . .
H6 H 0.2778 0.4195 0.5820 0.060 Uiso 1 1 calc R . .
Cl25 Cl 0.2433(3) 0.42109(19) 0.49736(19) 0.0800(17) Uani 1 1 d D . .
Cl26 Cl 0.3561(3) 0.4684(2) 0.5464(2) 0.0875(18) Uani 1 1 d D . .
Cl27 Cl 0.3447(3) 0.3610(2) 0.5476(3) 0.101(2) Uani 1 1 d D . .
C7 C 0.3636(8) 0.5077(6) 0.6807(6) 0.057(6) Uiso 0.75 1 d PDU C 1
H7 H 0.3291 0.4875 0.6608 0.069 Uiso 0.75 1 calc PR C 1
Cl28 Cl 0.3861(3) 0.5585(2) 0.6428(3) 0.072(2) Uiso 0.75 1 d PDU C 1
Cl29 Cl 0.3304(4) 0.5270(3) 0.7386(3) 0.051(3) Uiso 0.75 1 d PDU C 1
Cl30 Cl 0.4357(4) 0.4715(3) 0.6901(3) 0.090(2) Uiso 0.75 1 d PDU C 1
C7' C 0.3735(14) 0.4870(9) 0.7130(9) 0.055(9) Uiso 0.25 1 d PDU D 2
H7' H 0.3380 0.4690 0.6918 0.066 Uiso 0.25 1 calc PR D 2
Cl1D Cl 0.4206(10) 0.4439(7) 0.7493(8) 0.078(6) Uiso 0.25 1 d PDU D 2
Cl2D Cl 0.4238(10) 0.5208(7) 0.6723(7) 0.066(5) Uiso 0.25 1 d PDU D 2
Cl3D Cl 0.3363(9) 0.5266(7) 0.7561(8) 0.032(6) Uiso 0.25 1 d PDU D 2
C8 C 0.0205(5) 0.1534(5) 0.5954(5) 0.048(5) Uiso 1 1 d D . .
H8 H 0.0224 0.1795 0.6230 0.058 Uiso 1 1 calc R . .
Cl31 Cl 0.0896(2) 0.11370(15) 0.60482(16) 0.0482(12) Uani 1 1 d D . .
Cl32 Cl 0.0211(3) 0.1826(2) 0.5359(2) 0.093(2) Uani 1 1 d D . .
Cl33 Cl -0.0530(3) 0.1196(3) 0.5997(3) 0.132(3) Uani 1 1 d D . .
C9 C 0.0053(5) 0.3523(5) 0.5927(5) 0.047(5) Uiso 1 1 d D . .
H9 H 0.0116 0.3276 0.6215 0.056 Uiso 1 1 calc R . .
Cl34 Cl 0.0697(2) 0.39630(14) 0.59793(15) 0.0423(11) Uani 1 1 d D . .
Cl35 Cl 0.0053(3) 0.32053(19) 0.5344(2) 0.0771(16) Uani 1 1 d D . .
Cl36 Cl -0.0708(3) 0.3819(3) 0.5982(3) 0.112(2) Uani 1 1 d D . .
C10 C -0.1176(15) 0.2493(6) 0.6934(6) 0.075(8) Uiso 0.50 1 d PDU E 1
H10 H -0.0679 0.2490 0.6916 0.090 Uiso 0.50 1 calc PR E 1
Cl37 Cl -0.1372(5) 0.2447(3) 0.7579(3) 0.060(3) Uiso 0.50 1 d PD E 1
Cl38 Cl -0.1498(9) 0.1965(6) 0.6613(7) 0.166(6) Uiso 0.50 1 d PDU E 1
Cl39 Cl -0.1478(8) 0.3057(5) 0.6683(6) 0.134(5) Uiso 0.50 1 d PDU E 1
C10' C -0.1235(14) 0.2538(7) 0.6823(7) 0.069(8) Uiso 0.50 1 d PDU F 2
H10' H -0.0747 0.2612 0.6864 0.083 Uiso 0.50 1 calc PR F 2
Cl1A Cl -0.1671(8) 0.3027(5) 0.7097(6) 0.130(5) Uiso 0.50 1 d PDU F 2
Cl2A Cl -0.1454(8) 0.2496(5) 0.6166(5) 0.127(5) Uiso 0.50 1 d PD F 2
Cl3A Cl -0.1383(8) 0.1966(5) 0.7114(6) 0.142(5) Uiso 0.50 1 d PDU F 2
C11 C 0.4489(9) 0.2082(6) 0.8858(6) 0.063(7) Uiso 0.75 1 d PDU G 1
H11 H 0.4126 0.2247 0.8641 0.075 Uiso 0.75 1 calc PR G 1
Cl40 Cl 0.4761(3) 0.2510(3) 0.9332(2) 0.062(2) Uiso 0.75 1 d PDU G 1
Cl41 Cl 0.5128(4) 0.1940(3) 0.8458(3) 0.077(2) Uiso 0.75 1 d PDU G 1
Cl42 Cl 0.4161(4) 0.1537(3) 0.9108(3) 0.110(3) Uiso 0.75 1 d PDU G 1
C11' C 0.4724(16) 0.2428(8) 0.8660(8) 0.040(10) Uiso 0.25 1 d PDU H 2
H11' H 0.4269 0.2513 0.8510 0.048 Uiso 0.25 1 calc PR H 2
Cl1F Cl 0.5321(12) 0.2575(8) 0.8218(8) 0.103(8) Uiso 0.25 1 d PD H 2
Cl2F Cl 0.4899(9) 0.2788(7) 0.9209(6) 0.047(5) Uiso 0.25 1 d PDU H 2
Cl3F Cl 0.4763(11) 0.1789(7) 0.8814(8) 0.078(6) Uiso 0.25 1 d PDU H 2
C12 C 0.4369(10) 0.3642(6) 0.8465(5) 0.076(8) Uiso 0.75 1 d PD I 1
H12 H 0.3952 0.3437 0.8451 0.091 Uiso 0.75 1 calc PR I 1
Cl43 Cl 0.4248(4) 0.4140(3) 0.8022(3) 0.106(3) Uani 0.75 1 d PDU I 1
Cl44 Cl 0.5045(4) 0.3241(3) 0.8306(3) 0.104(3) Uani 0.75 1 d PD I 1
Cl45 Cl 0.4474(6) 0.3887(4) 0.9087(3) 0.137(4) Uani 0.75 1 d PDU I 1
C13 C 0.3020(5) 0.2742(4) 0.9728(6) 0.052(5) Uiso 1 1 d D . .
H13 H 0.3092 0.2716 0.9350 0.062 Uiso 1 1 calc R . .
Cl46 Cl 0.2165(2) 0.27734(16) 0.98172(16) 0.0478(12) Uani 1 1 d D . .
Cl47 Cl 0.3419(3) 0.3275(2) 0.9969(3) 0.104(2) Uani 1 1 d D . .
Cl48 Cl 0.3347(4) 0.2214(2) 1.0035(4) 0.165(4) Uani 1 1 d D . .
C14 C -0.1858(6) -0.0425(4) 0.8467(5) 0.049(5) Uiso 1 1 d D . .
H14 H -0.2075 -0.0265 0.8153 0.059 Uiso 1 1 calc R . .
Cl49 Cl -0.2221(3) -0.10097(19) 0.8554(2) 0.101(2) Uani 1 1 d D . .
Cl50 Cl -0.1979(3) -0.00432(19) 0.89991(19) 0.0730(16) Uani 1 1 d D . .
Cl51 Cl -0.1005(2) -0.0479(2) 0.8382(2) 0.0736(16) Uani 1 1 d D . .
C15 C -0.3175(9) 0.1159(9) 0.7799(6) 0.060(8) Uiso 0.50 1 d PDU J 1
H15 H -0.2951 0.0833 0.7731 0.072 Uiso 0.50 1 calc PR J 1
Cl52 Cl -0.4032(5) 0.1089(4) 0.7687(5) 0.058(4) Uiso 0.50 1 d PDU J 1
Cl53 Cl -0.2919(7) 0.1369(6) 0.8413(5) 0.121(5) Uiso 0.50 1 d PDU J 1
Cl54 Cl -0.2925(6) 0.1597(4) 0.7355(4) 0.085(3) Uiso 0.50 1 d PDU J 1
C15' C -0.3146(9) 0.1180(8) 0.7927(8) 0.065(8) Uiso 0.50 1 d PDU K 2
H15' H -0.2941 0.0933 0.7692 0.078 Uiso 0.50 1 calc PR K 2
Cl1C Cl -0.4006(5) 0.1094(4) 0.7916(5) 0.062(4) Uiso 0.50 1 d PDU K 2
Cl2C Cl -0.2839(5) 0.1084(4) 0.8560(4) 0.071(3) Uiso 0.50 1 d PDU K 2
Cl3C Cl -0.2922(6) 0.1786(5) 0.7754(5) 0.102(4) Uiso 0.50 1 d PDU K 2
C16 C -0.3213(8) 0.0625(5) 0.6264(7) 0.103(8) Uiso 1 1 d D . .
H16 H -0.2965 0.0540 0.6596 0.123 Uiso 1 1 calc R . .
Cl55 Cl -0.3298(4) 0.0097(2) 0.5881(3) 0.120(2) Uani 1 1 d D . .
Cl56 Cl -0.2792(4) 0.1088(3) 0.5946(3) 0.122(2) Uani 1 1 d D . .
Cl57 Cl -0.4015(5) 0.0837(4) 0.6387(4) 0.200(4) Uani 1 1 d D . .
C17 C -0.1805(10) -0.0986(10) 0.6796(9) 0.090(10) Uiso 0.50 1 d PDU L 1
H17 H -0.2022 -0.0721 0.7002 0.108 Uiso 0.50 1 calc PR L 1
Cl58 Cl -0.1940(6) -0.1527(5) 0.7124(5) 0.107(4) Uiso 0.50 1 d PD L 1
Cl59 Cl -0.0963(6) -0.0825(4) 0.6822(5) 0.092(4) Uiso 0.50 1 d PDU L 1
Cl60 Cl -0.2182(9) -0.0933(7) 0.6181(6) 0.108(6) Uiso 0.50 1 d PDU L 1
C17' C -0.1841(12) -0.0614(9) 0.6511(8) 0.081(10) Uiso 0.50 1 d PDU M 2
H17' H -0.2144 -0.0353 0.6646 0.098 Uiso 0.50 1 calc PR M 2
Cl1E Cl -0.1278(10) -0.0341(7) 0.6103(7) 0.193(8) Uiso 0.50 1 d PD M 2
Cl2E Cl -0.1414(10) -0.0916(7) 0.7024(6) 0.170(7) Uiso 0.50 1 d PDU M 2
Cl3E Cl -0.2307(8) -0.1082(6) 0.6201(6) 0.096(6) Uiso 0.50 1 d PDU M 2
C18 C -0.0006(7) 0.0987(4) 0.9763(4) 0.045(5) Uiso 1 1 d D . .
H18 H -0.0376 0.1119 0.9969 0.054 Uiso 1 1 calc R . .
Cl61 Cl 0.0347(3) 0.14892(19) 0.94571(19) 0.0825(18) Uani 1 1 d D . .
Cl62 Cl -0.0351(3) 0.0562(2) 0.9319(2) 0.0930(19) Uani 1 1 d D . .
Cl63 Cl 0.0563(4) 0.0696(2) 1.0187(3) 0.120(3) Uani 1 1 d D . .
C19 C -0.0472(7) 0.5149(7) 0.5730(6) 0.136(10) Uiso 1 1 d D . .
H19 H -0.0339 0.4822 0.5579 0.163 Uiso 1 1 calc R . .
Cl64 Cl -0.1300(3) 0.5112(3) 0.5889(2) 0.108(2) Uani 1 1 d D . .
Cl65 Cl 0.0050(2) 0.5272(2) 0.62635(19) 0.0705(15) Uani 1 1 d D . .
Cl66 Cl -0.0389(4) 0.5614(3) 0.5269(3) 0.161(4) Uani 1 1 d D . .
C20 C 0.5052(11) 0.4394(13) 0.9858(13) 0.17(5) Uiso 0.25 1 d PD I -1
H20 H 0.4996 0.4143 1.0138 0.207 Uiso 0.25 1 calc PR I -1
Cl67 Cl 0.5879(8) 0.4400(7) 0.9679(7) 0.060(5) Uiso 0.25 1 d PD I -1
Cl68 Cl 0.4804(13) 0.4983(11) 1.0061(12) 0.124(10) Uiso 0.25 1 d PD I -1
Cl69 Cl 0.4529(13) 0.4249(11) 0.9325(11) 0.133(6) Uiso 0.25 1 d PDU I -1

loop_
_atom_site_aniso_label
_atom_site_aniso_U_11
_atom_site_aniso_U_22
_atom_site_aniso_U_33
_atom_site_aniso_U_23
_atom_site_aniso_U_13
_atom_site_aniso_U_12
P1 0.009(2) 0.021(2) 0.020(2) 0.0001(18) 0.0031(18) 0.0008(18)
P2 0.012(2) 0.016(2) 0.018(2) 0.0037(17) -0.0003(18) -0.0027(18)
P3 0.011(2) 0.019(2) 0.018(2) -0.0010(17) 0.0008(17) 0.0030(18)
Cl1 0.031(3) 0.030(2) 0.034(2) 0.0007(19) 0.0060(19) 0.010(2)
Cl2 0.034(3) 0.032(2) 0.026(2) -0.0001(18) 0.0067(19) -0.001(2)
Cl3 0.034(3) 0.024(2) 0.036(2) -0.0026(19) 0.011(2) -0.006(2)
Cl4 0.025(2) 0.031(2) 0.036(2) 0.0017(19) -0.0029(19) -0.0006(19)
Cl5 0.022(2) 0.041(3) 0.040(2) 0.003(2) 0.002(2) -0.002(2)
Cl6 0.025(3) 0.053(3) 0.041(3) -0.005(2) 0.003(2) -0.015(2)
Cl10 0.036(3) 0.029(2) 0.057(3) -0.001(2) 0.009(2) 0.002(2)
Cl11 0.052(3) 0.076(4) 0.063(3) -0.013(3) 0.025(3) 0.006(3)
Cl12 0.044(3) 0.036(3) 0.056(3) -0.007(2) 0.008(2) -0.007(2)
Cl13 0.080(4) 0.058(3) 0.054(3) 0.011(3) 0.016(3) 0.026(3)
Cl14 0.101(5) 0.068(4) 0.091(4) 0.021(3) 0.005(3) 0.041(3)
Cl15 0.124(5) 0.081(4) 0.069(4) 0.002(3) 0.016(3) -0.012(4)
Cl16 0.094(4) 0.052(3) 0.062(3) 0.005(3) 0.008(3) -0.018(3)
Cl17 0.073(4) 0.114(5) 0.112(5) 0.011(4) 0.035(4) 0.004(4)
Cl18 0.142(6) 0.085(4) 0.066(4) 0.009(3) -0.013(4) -0.026(4)
Cl19 0.063(4) 0.103(4) 0.073(4) 0.033(3) 0.006(3) -0.004(3)
Cl20 0.057(4) 0.128(5) 0.077(4) 0.013(4) 0.003(3) -0.019(3)
Cl21 0.165(7) 0.064(4) 0.103(5) -0.011(3) 0.025(4) -0.018(4)
Cl25 0.110(5) 0.070(4) 0.059(3) 0.014(3) -0.011(3) -0.023(3)
Cl26 0.088(4) 0.090(4) 0.087(4) -0.020(3) 0.019(3) -0.036(4)
Cl27 0.082(4) 0.082(4) 0.143(6) 0.023(4) 0.056(4) 0.030(4)
Cl31 0.050(3) 0.048(3) 0.047(3) 0.002(2) 0.003(2) 0.014(2)
Cl32 0.067(4) 0.116(5) 0.092(4) 0.065(4) -0.028(3) -0.015(3)
Cl33 0.055(4) 0.198(8) 0.140(6) 0.102(6) -0.024(4) -0.019(4)
Cl34 0.047(3) 0.039(3) 0.040(3) 0.001(2) -0.003(2) -0.005(2)
Cl35 0.075(4) 0.071(4) 0.085(4) -0.026(3) -0.008(3) -0.017(3)
Cl36 0.040(4) 0.131(6) 0.164(6) -0.057(5) -0.015(4) 0.013(4)
Cl43 0.094(6) 0.107(6) 0.118(7) 0.000(5) 0.011(5) -0.010(5)
Cl44 0.102(7) 0.133(7) 0.079(5) 0.023(5) 0.029(5) -0.032(6)
Cl45 0.167(7) 0.139(7) 0.108(6) -0.013(6) 0.025(6) 0.005(6)
Cl46 0.040(3) 0.053(3) 0.052(3) 0.007(2) 0.015(2) -0.002(2)
Cl47 0.052(4) 0.082(4) 0.174(6) -0.046(4) -0.032(4) -0.008(3)
Cl48 0.104(6) 0.078(5) 0.299(11) -0.021(6) -0.119(7) 0.033(4)
Cl49 0.121(5) 0.056(4) 0.126(5) 0.009(3) -0.004(4) -0.030(4)
Cl50 0.075(4) 0.075(4) 0.072(3) -0.011(3) 0.030(3) -0.002(3)
Cl51 0.058(4) 0.088(4) 0.076(4) -0.002(3) 0.013(3) 0.024(3)
Cl55 0.149(7) 0.097(5) 0.111(5) 0.033(4) -0.017(5) -0.018(5)
Cl56 0.158(7) 0.110(5) 0.098(5) 0.007(4) 0.016(4) -0.036(5)
Cl57 0.174(9) 0.258(12) 0.174(9) 0.039(8) 0.073(7) 0.015(8)
Cl61 0.111(5) 0.076(4) 0.060(3) 0.013(3) 0.004(3) -0.041(3)
Cl62 0.115(5) 0.069(4) 0.094(4) -0.005(3) 0.000(4) -0.032(4)
Cl63 0.139(6) 0.076(4) 0.138(6) 0.037(4) -0.058(5) 0.002(4)
Cl64 0.063(4) 0.149(6) 0.111(5) 0.052(4) -0.030(4) -0.016(4)
Cl65 0.050(3) 0.088(4) 0.073(4) 0.023(3) 0.003(3) -0.018(3)
Cl66 0.189(8) 0.201(8) 0.091(5) 0.092(6) -0.018(5) -0.069(7)

loop_
_atom_type_symbol
_atom_type_description
_atom_type_scat_dispersion_real
_atom_type_scat_dispersion_imag
_atom_type_scat_source
C C 0.0033 0.0016 'International Tables Vol C Tables 4.2.6.8 and 6.1.1.4'
H H 0.0000 0.0000 'International Tables Vol C Tables 4.2.6.8 and 6.1.1.4'
N N 0.0061 0.0033 'International Tables Vol C Tables 4.2.6.8 and 6.1.1.4'
P P 0.1023 0.0942 'International Tables Vol C Tables 4.2.6.8 and 6.1.1.4'
Cl Cl 0.1484 0.1585 'International Tables Vol C Tables 4.2.6.8 and 6.1.1.4'

loop_
_geom_angle_atom_site_label_1
_geom_angle_atom_site_label_2
_geom_angle_atom_site_label_3
_geom_angle
N3 P1 N1 120.6(6)
N3 P1 N5 107.9(5)
N1 P1 N5 108.1(5)
N3 P1 N4 109.1(5)
N1 P1 N4 109.4(5)
N5 P1 N4 99.6(5)
N3 P1 P2 90.3(4)
N1 P1 P2 30.3(4)
N5 P1 P2 121.1(4)
N4 P1 P2 127.0(4)
N3 P1 P3 30.4(4)
N1 P1 P3 90.3(4)
N5 P1 P3 120.5(4)
N4 P1 P3 127.3(4)
P2 P1 P3 60.03(13)
N1 P2 N2 121.1(6)
N1 P2 N7 109.1(5)
N2 P2 N7 109.0(5)
N1 P2 N6 108.9(5)
N2 P2 N6 107.2(5)
N7 P2 N6 99.4(5)
N1 P2 P1 30.8(4)
N2 P2 P1 90.2(4)
N7 P2 P1 126.2(4)
N6 P2 P1 122.7(4)
N1 P2 P3 90.8(4)
N2 P2 P3 30.4(4)
N7 P2 P3 127.9(4)
N6 P2 P3 119.4(4)
P1 P2 P3 59.99(13)
N2 P3 N3 120.8(6)
N2 P3 N8 106.3(5)
N3 P3 N8 109.7(5)
N2 P3 N9 109.6(5)
N3 P3 N9 107.9(5)
N8 P3 N9 100.8(5)
N2 P3 P1 90.5(4)
N3 P3 P1 30.3(4)
N8 P3 P1 123.9(4)
N9 P3 P1 123.6(4)
N2 P3 P2 30.7(4)
N3 P3 P2 90.2(4)
N8 P3 P2 119.2(4)
N9 P3 P2 127.4(4)
P1 P3 P2 59.98(13)
P2 N1 P1 118.8(6)
P3 N2 P2 118.9(6)
P1 N3 P3 119.4(6)
C45 N4 C41 118.9(11)
C45 N4 P1 120.6(9)
C41 N4 P1 120.4(9)
C43 N40 C47 123.4(12)
C43 N40 C46 120.9(12)
C47 N40 C46 115.5(12)
C42 C41 N4 121.0(12)
C41 C42 C43 121.7(13)
N40 C43 C42 122.8(12)
N40 C43 C44 121.3(12)
C42 C43 C44 115.9(12)
C45 C44 C43 121.0(13)
C44 C45 N4 121.5(13)
C51 N5 C55 118.7(12)
C51 N5 P1 120.2(9)
C55 N5 P1 121.1(9)
C53 N50 C57 122.1(14)
C53 N50 C56 120.9(13)
C57 N50 C56 117.0(13)
C52 C51 N5 121.8(13)
C51 C52 C53 120.7(14)
N50 C53 C54 121.7(14)
N50 C53 C52 121.4(13)
C54 C53 C52 116.8(14)
C55 C54 C53 120.9(15)
C54 C55 N5 121.1(14)
C65 N6 C61 119.6(11)
C65 N6 P2 120.9(9)
C61 N6 P2 119.0(9)
C63 N60 C67 121.5(12)
C63 N60 C66 120.4(11)
C67 N60 C66 118.0(12)
C62 C61 N6 121.8(12)
C61 C62 C63 119.7(13)
N60 C63 C64 122.0(12)
N60 C63 C62 120.6(12)
C64 C63 C62 117.4(13)
C65 C64 C63 121.1(13)
N6 C65 C64 120.3(13)
C75 N7 C71 119.6(11)
C75 N7 P2 120.2(9)
C71 N7 P2 119.8(9)
C73 N70 C76 122.6(13)
C73 N70 C77 119.7(13)
C76 N70 C77 117.6(13)
C72 C71 N7 122.5(13)
C71 C72 C73 119.0(13)
N70 C73 C74 121.7(13)
N70 C73 C72 121.1(13)
C74 C73 C72 117.1(13)
C75 C74 C73 120.9(14)
N7 C75 C74 120.7(13)
C81 N8 C85 118.9(11)
C81 N8 P3 120.1(9)
C85 N8 P3 120.8(9)
C83 N80 C86 122.4(12)
C83 N80 C87 121.2(12)
C86 N80 C87 116.4(12)
N8 C81 C82 122.1(13)
C81 C82 C83 119.6(14)
N80 C83 C82 119.9(13)
N80 C83 C84 122.8(13)
C82 C83 C84 117.3(13)
C85 C84 C83 120.5(13)
C84 C85 N8 121.4(13)
C91 N9 C95 118.3(11)
C91 N9 P3 120.0(9)
C95 N9 P3 121.4(9)
C93 N90 C96 123.1(13)
C93 N90 C97 121.1(12)
C96 N90 C97 115.7(13)
C92 C91 N9 122.4(13)
C91 C92 C93 119.7(13)
N90 C93 C94 122.6(13)
N90 C93 C92 120.8(13)
C94 C93 C92 116.6(13)
C95 C94 C93 122.5(14)
C94 C95 N9 120.5(13)
Cl10 C1 Cl12 110.8(6)
Cl10 C1 Cl11 111.0(6)
Cl12 C1 Cl11 109.9(6)
Cl14 C2 Cl15 110.7(7)
Cl14 C2 Cl13 110.2(7)
Cl15 C2 Cl13 110.6(7)
Cl17 C3 Cl18 111.3(8)
Cl17 C3 Cl16 110.5(7)
Cl18 C3 Cl16 109.7(7)
Cl21 C4 Cl19 110.7(8)
Cl21 C4 Cl20 111.1(8)
Cl19 C4 Cl20 109.4(7)
Cl24 C5 Cl22 107.6(11)
Cl24 C5 Cl23 111.8(11)
Cl22 C5 Cl23 110.8(11)
Cl2B C5' Cl3B 112.4(13)
Cl2B C5' Cl1B 109.7(12)
Cl3B C5' Cl1B 107.3(11)
Cl25 C6 Cl27 110.0(7)
Cl25 C6 Cl26 109.0(7)
Cl27 C6 Cl26 111.3(7)
Cl30 C7 Cl28 105.9(8)
Cl30 C7 Cl29 113.1(9)
Cl28 C7 Cl29 111.8(9)
Cl3D C7' Cl1D 107.2(14)
Cl3D C7' Cl2D 110.6(15)
Cl1D C7' Cl2D 110.8(15)
Cl32 C8 Cl33 109.7(7)
Cl32 C8 Cl31 110.9(7)
Cl33 C8 Cl31 110.0(7)
Cl36 C9 Cl35 109.5(7)
Cl36 C9 Cl34 109.8(7)
Cl35 C9 Cl34 111.4(7)
Cl39 C10 Cl37 109.3(12)
Cl39 C10 Cl38 114.1(14)
Cl37 C10 Cl38 107.8(12)
Cl3A C10' Cl2A 109.2(13)
Cl3A C10' Cl1A 112.5(13)
Cl2A C10' Cl1A 109.9(13)
Cl41 C11 Cl42 110.1(10)
Cl41 C11 Cl40 110.6(9)
Cl42 C11 Cl40 113.4(9)
Cl2F C11' Cl1F 107.3(14)
Cl2F C11' Cl3F 110.3(15)
Cl1F C11' Cl3F 110.1(15)
Cl45 C12 Cl43 109.0(9)
Cl45 C12 Cl44 112.3(10)
Cl43 C12 Cl44 112.4(10)
Cl69 Cl45 C12 144.7(19)
Cl48 C13 Cl47 110.2(7)
Cl48 C13 Cl46 109.3(7)
Cl47 C13 Cl46 110.6(7)
Cl51 C14 Cl50 108.9(7)
Cl51 C14 Cl49 111.1(7)
Cl50 C14 Cl49 110.3(7)
Cl54 C15 Cl52 106.2(11)
Cl54 C15 Cl53 107.9(12)
Cl52 C15 Cl53 115.5(13)
Cl1C C15' Cl2C 107.4(11)
Cl1C C15' Cl3C 112.7(12)
Cl2C C15' Cl3C 107.2(11)
Cl55 C16 Cl56 110.4(9)
Cl55 C16 Cl57 107.7(9)
Cl56 C16 Cl57 109.2(9)
Cl58 C17 Cl60 117.0(14)
Cl58 C17 Cl59 111.5(12)
Cl60 C17 Cl59 113.1(13)
Cl3E C17' Cl2E 104.7(13)
Cl3E C17' Cl1E 111.7(14)
Cl2E C17' Cl1E 110.3(14)
Cl61 C18 Cl63 111.6(7)
Cl61 C18 Cl62 111.3(7)
Cl63 C18 Cl62 110.8(7)
Cl65 C19 Cl64 111.8(9)
Cl65 C19 Cl66 109.9(9)
Cl64 C19 Cl66 109.3(9)
Cl69 C20 Cl68 105.9(17)
Cl69 C20 Cl67 109.6(17)
Cl68 C20 Cl67 111.3(17)
Cl45 Cl69 C20 131(2)

loop_
_geom_bond_atom_site_label_1
_geom_bond_atom_site_label_2
_geom_bond_distance
P1 N3 1.557(11)
P1 N1 1.574(11)
P1 N5 1.706(11)
P1 N4 1.717(11)
P1 P2 2.691(5)
P1 P3 2.691(5)
P2 N1 1.551(11)
P2 N2 1.569(11)
P2 N7 1.713(11)
P2 N6 1.714(11)
P2 P3 2.692(5)
P3 N2 1.557(10)
P3 N3 1.560(10)
P3 N8 1.691(11)
P3 N9 1.696(11)
N4 C45 1.356(15)
N4 C41 1.367(15)
N40 C43 1.343(16)
N40 C47 1.444(17)
N40 C46 1.450(18)
C41 C42 1.344(17)
C42 C43 1.392(18)
C43 C44 1.415(18)
C44 C45 1.342(17)
N5 C51 1.360(15)
N5 C55 1.364(16)
N50 C53 1.356(17)
N50 C57 1.45(2)
N50 C56 1.469(19)
C51 C52 1.347(17)
C52 C53 1.403(18)
C53 C54 1.394(19)
C54 C55 1.359(18)
N6 C65 1.354(15)
N6 C61 1.362(15)
N60 C63 1.356(16)
N60 C67 1.446(17)
N60 C66 1.459(17)
C61 C62 1.355(17)
C62 C63 1.400(18)
C63 C64 1.398(18)
C64 C65 1.363(17)
N7 C75 1.355(16)
N7 C71 1.367(15)
N70 C73 1.348(17)
N70 C76 1.451(19)
N70 C77 1.47(2)
C71 C72 1.344(17)
C72 C73 1.434(19)
C73 C74 1.403(19)
C74 C75 1.362(18)
N8 C81 1.346(15)
N8 C85 1.372(16)
N80 C83 1.316(16)
N80 C86 1.475(19)
N80 C87 1.475(17)
C81 C82 1.388(18)
C82 C83 1.401(18)
C83 C84 1.407(18)
C84 C85 1.370(18)
N9 C91 1.365(16)
N9 C95 1.377(16)
N90 C93 1.329(17)
N90 C96 1.443(19)
N90 C97 1.457(19)
C91 C92 1.350(18)
C92 C93 1.407(19)
C93 C94 1.395(18)
C94 C95 1.331(17)
C1 Cl10 1.748(10)
C1 Cl12 1.753(10)
C1 Cl11 1.755(10)
C2 Cl14 1.743(11)
C2 Cl15 1.748(11)
C2 Cl13 1.749(11)
C3 Cl17 1.742(11)
C3 Cl18 1.744(11)
C3 Cl16 1.751(11)
C4 Cl21 1.733(11)
C4 Cl19 1.743(11)
C4 Cl20 1.751(11)
C5 Cl24 1.744(14)
C5 Cl22 1.749(14)
C5 Cl23 1.751(14)
C5' Cl2B 1.736(14)
C5' Cl3B 1.745(14)
C5' Cl1B 1.746(14)
C6 Cl25 1.741(11)
C6 Cl27 1.743(11)
C6 Cl26 1.747(11)
C7 Cl30 1.747(13)
C7 Cl28 1.750(13)
C7 Cl29 1.751(12)
C7' Cl3D 1.735(15)
C7' Cl1D 1.738(15)
C7' Cl2D 1.749(15)
C8 Cl32 1.731(11)
C8 Cl33 1.737(11)
C8 Cl31 1.754(11)
C9 Cl36 1.731(11)
C9 Cl35 1.736(11)
C9 Cl34 1.748(11)
C10 Cl39 1.740(14)
C10 Cl37 1.742(14)
C10 Cl38 1.747(14)
C10' Cl3A 1.738(14)
C10' Cl2A 1.742(14)
C10' Cl1A 1.744(14)
C11 Cl41 1.730(13)
C11 Cl42 1.739(13)
C11 Cl40 1.748(13)
C11' Cl2F 1.740(15)
C11' Cl1F 1.742(15)
C11' Cl3F 1.756(15)
C12 Cl45 1.745(13)
C12 Cl43 1.767(13)
C12 Cl44 1.792(13)
Cl45 Cl69 1.15(3)
C13 Cl48 1.734(11)
C13 Cl47 1.737(11)
C13 Cl46 1.743(11)
C14 Cl51 1.743(11)
C14 Cl50 1.743(11)
C14 Cl49 1.745(11)
C15 Cl54 1.735(14)
C15 Cl52 1.739(14)
C15 Cl53 1.741(14)
C15' Cl1C 1.741(14)
C15' Cl2C 1.746(14)
C15' Cl3C 1.746(14)
C16 Cl55 1.730(12)
C16 Cl56 1.731(12)
C16 Cl57 1.750(13)
C17 Cl58 1.706(14)
C17 Cl60 1.737(14)
C17 Cl59 1.741(14)
C17' Cl3E 1.737(14)
C17' Cl2E 1.742(14)
C17' Cl1E 1.745(14)
C18 Cl61 1.729(11)
C18 Cl63 1.730(11)
C18 Cl62 1.738(11)
C19 Cl65 1.724(13)
C19 Cl64 1.733(13)
C19 Cl66 1.738(13)
C20 Cl69 1.738(15)
C20 Cl68 1.741(15)
C20 Cl67 1.743(15)

loop_
_geom_hbond_atom_site_label_D
_geom_hbond_atom_site_label_H
_geom_hbond_atom_site_label_A
_geom_hbond_distance_DH
_geom_hbond_distance_HA
_geom_hbond_distance_DA
_geom_hbond_angle_DHA
C45 H45 Cl1 0.95 2.58 3.526(14) 171.2
C55 H55 Cl1 0.95 2.97 3.861(15) 157.7
C65 H65 Cl1 0.95 2.82 3.719(15) 158.0
C75 H75 Cl1 0.95 2.73 3.640(14) 161.7
C61 H61 Cl2 0.95 2.64 3.582(14) 171.1
C71 H71 Cl2 0.95 2.87 3.764(15) 158.2
C81 H81 Cl2 0.95 2.62 3.492(14) 152.7
C91 H91 Cl2 0.95 2.88 3.779(15) 158.0
C41 H41 Cl3 0.95 2.67 3.572(14) 159.4
C51 H51 Cl3 0.95 2.80 3.730(15) 165.4
C85 H85 Cl3 0.95 2.92 3.859(15) 169.3
C95 H95 Cl3 0.95 2.71 3.653(14) 173.1
C66 H66A Cl6 0.98 2.63 3.576(16) 161.4
C67 H67A Cl6 0.98 2.65 3.587(16) 159.8
C1 H1 Cl1 1.00 2.46 3.369(14) 151.0
C2 H2 Cl1 1.00 2.37 3.352(16) 167.3
C3 H3 Cl2 1.00 2.54 3.518(16) 165.0
C4 H4 Cl2 1.00 2.51 3.462(16) 159.9
C5 H5 Cl2 1.00 2.61 3.61(3) 179.6
C5' H5' Cl2 1.00 2.42 3.41(3) 173.6
C6 H6 Cl3 1.00 2.35 3.342(15) 174.0
C7 H7 Cl3 1.00 2.57 3.450(19) 147.3
C7' H7' Cl3 1.00 2.50 3.47(3) 163.0
C8 H8 Cl4 1.00 2.55 3.524(15) 165.2
C9 H9 Cl4 1.00 2.49 3.470(15) 165.1
C10 H10 Cl4 1.00 2.39 3.38(3) 172.3
C10' H10' Cl4 1.00 2.50 3.46(3) 161.8
C11 H11 Cl5 1.00 2.44 3.41(2) 164.7
C11' H11' Cl5 1.00 2.33 3.32(3) 168.2
C12 H12 Cl5 1.00 2.48 3.45(2) 162.8
C13 H13 Cl5 1.00 2.64 3.634(15) 172.6
C14 H14 Cl6 1.00 2.40 3.395(15) 172.6
C15 H15 Cl6 1.00 2.33 3.31(3) 165.9
C15' H15' Cl6 1.00 2.50 3.47(3) 161.1
C16 H16 Cl6 1.00 2.45 3.43(2) 167.0
C17 H17 Cl6 1.00 2.65 3.62(3) 164.6
C17' H17' Cl6 1.00 2.39 3.28(3) 147.3
